data_7117898
loop_
_publ_author_name
'Barker, M.G.'
'Gadd, P.G.'
'Begley, M.J.'

_publ_section_title
;
 Preparation and crystal structures of the first alkali-rich sodium
 aluminates Na7 Al3 O8 and Na5 Al O4
;
_journal_name_full
;
Journal of the Chemical Society. Chemical Communications (1972-)
;
_journal_page_first 379
_journal_page_last 381
_journal_volume 1981
_journal_year 1981
_chemical_formula_sum 'Al3 Na7 O8'
_chemical_name_systematic 'Na7 Al3 O8'
_space_group_IT_number 2
_symmetry_space_group_name_Hall '-P 1'
_symmetry_space_group_name_H-M 'P -1'
_cell_angle_alpha 89.71
_cell_angle_beta 110.57
_cell_angle_gamma 108.99
_cell_formula_units_Z 2
_cell_length_a 7.972
_cell_length_b 5.851
_cell_length_c 11.272
_cell_volume 461.902
_citation_journal_id_ASTM JCCCAT
_cod_data_source_file Barker_JCCCAT_1981_1308.cif
_cod_data_source_block Al3Na7O8
_cod_database_code 7117898

loop_
_symmetry_equiv_pos_as_xyz
x,y,z
-x,-y,-z

loop_
_atom_site_label
_atom_site_type_symbol
_atom_site_fract_x
_atom_site_fract_y
_atom_site_fract_z
_atom_site_occupancy
_atom_site_U_iso_or_equiv
Na5 Na+1 0.5093 0.7446 0.0565 1 0.0
O3 O-2 0.5567 0.0208 0.7285 1 0.0
O2 O-2 0.3668 -0.6812 0.5825 1 0.0
Na2 Na+1 -0.0875 -1.3719 0.5559 1 0.0
Na7 Na+1 0.9019 0.6592 0.0516 1 0.0
Na1 Na+1 0.6926 0.4466 0.7623 1 0.0
O5 O-2 0.2157 -0.9515 0.7601 1 0.0
O1 O-2 0.0102 -1.4634 0.7698 1 0.0
Al1 Al+3 0.0939 -1.1653 0.8406 1 0.0
O8 O-2 0.7678 0.1526 -0.0046 1 0.0
Na3 Na+1 0.483 -0.2772 0.5524 1 0.0
Al2 Al+3 0.3249 -0.9585 0.6457 1 0.0
O6 O-2 0.4047 0.3598 0.1042 1 0.0
O4 O-2 0.2004 -1.2199 0.5357 1 0.0
Al3 Al+3 0.2996 0.0692 0.1357 1 0.0
O7 O-2 0.0974 0.0689 0.1659 1 0.0
Na4 Na+1 0.9001 0.1517 0.6674 1 0.0
Na6 Na+1 0.7078 0.4714 0.2708 1 0.0
